data_1567174
loop_
_publ_author_name
'Madake, S.B.'
'Patil, A.R.'
'Pedanekar, R.S.'
'Narewadikar, N.A.'
'Thorat, J.B.'
'Rajpure, K.Y.'

_publ_section_title
;
 The influence of nickel substitution on the structural and gas sensing
 properties of sprayed ZnFe2O4 thin films
;
_journal_name_full 'Journal of Materials Science: Materials in Electronics'
_journal_page_first 6273
_journal_page_last 6282
_journal_paper_doi 10.1007/s10854-022-07802-z
_journal_volume 33
_journal_year 2022
_chemical_formula_structural Ni0.1Zn0.9Fe2O4
_chemical_formula_sum 'Fe2 Ni0.1 O4 Zn0.9'
_chemical_formula_weight 240.4036
_space_group_IT_number 227
_space_group_name_Hall '-F 4vw 2vw 3'
_space_group_name_H-M_alt 'F d -3 m :2'
_cell_angle_alpha 90
_cell_angle_beta 90
_cell_angle_gamma 90
_cell_formula_units_Z 8
_cell_length_a 8.44620
_cell_length_b 8.44620
_cell_length_c 8.44620
_cell_volume 602.538
_cod_data_source_file N1.cif
_cod_data_source_block /var/www/html/cod/tmp/uploads/1656070428.1709-30F73B952B68CCFC.cif
_cod_depositor_comments 'Occupancies are corrected.'
_cod_original_cell_volume 602.54
_cod_original_sg_symbol_H-M 'F d -3 m'
_cod_original_formula_sum 'O4 Fe2 Ni0.1 Zn0.9'
_cod_database_code 1567174

loop_
_symmetry_equiv_pos_as_xyz
'x, y, z'
'-x, -y, -z'
'-x+3/4, -y+1/4, z+1/2'
'x+1/4, y+3/4, -z+1/2'
'-x+1/4, y+1/2, -z+3/4'
'x+3/4, -y+1/2, z+1/4'
'x+1/2, -y+3/4, -z+1/4'
'-x+1/2, y+1/4, z+3/4'
'z, x, y'
'-z, -x, -y'
'z+1/2, -x+3/4, -y+1/4'
'-z+1/2, x+1/4, y+3/4'
'-z+3/4, -x+1/4, y+1/2'
'z+1/4, x+3/4, -y+1/2'
'-z+1/4, x+1/2, -y+3/4'
'z+3/4, -x+1/2, y+1/4'
'y, z, x'
'-y, -z, -x'
'-y+1/4, z+1/2, -x+3/4'
'y+3/4, -z+1/2, x+1/4'
'y+1/2, -z+3/4, -x+1/4'
'-y+1/2, z+1/4, x+3/4'
'-y+3/4, -z+1/4, x+1/2'
'y+1/4, z+3/4, -x+1/2'
'y+3/4, x+1/4, -z+1/2'
'-y+1/4, -x+3/4, z+1/2'
'-y, -x, -z'
'y, x, z'
'y+1/4, -x+1/2, z+3/4'
'-y+3/4, x+1/2, -z+1/4'
'-y+1/2, x+3/4, z+1/4'
'y+1/2, -x+1/4, -z+3/4'
'x+3/4, z+1/4, -y+1/2'
'-x+1/4, -z+3/4, y+1/2'
'-x+1/2, z+3/4, y+1/4'
'x+1/2, -z+1/4, -y+3/4'
'-x, -z, -y'
'x, z, y'
'x+1/4, -z+1/2, y+3/4'
'-x+3/4, z+1/2, -y+1/4'
'z+3/4, y+1/4, -x+1/2'
'-z+1/4, -y+3/4, x+1/2'
'z+1/4, -y+1/2, x+3/4'
'-z+3/4, y+1/2, -x+1/4'
'-z+1/2, y+3/4, x+1/4'
'z+1/2, -y+1/4, -x+3/4'
'-z, -y, -x'
'z, y, x'
'x, y+1/2, z+1/2'
'-x, -y+1/2, -z+1/2'
'-x+3/4, -y+3/4, z'
'x+1/4, y+1/4, -z'
'-x+1/4, y, -z+1/4'
'x+3/4, -y, z+3/4'
'x+1/2, -y+1/4, -z+3/4'
'-x+1/2, y+3/4, z+1/4'
'z, x+1/2, y+1/2'
'-z, -x+1/2, -y+1/2'
'z+1/2, -x+1/4, -y+3/4'
'-z+1/2, x+3/4, y+1/4'
'-z+3/4, -x+3/4, y'
'z+1/4, x+1/4, -y'
'-z+1/4, x, -y+1/4'
'z+3/4, -x, y+3/4'
'y, z+1/2, x+1/2'
'-y, -z+1/2, -x+1/2'
'-y+1/4, z, -x+1/4'
'y+3/4, -z, x+3/4'
'y+1/2, -z+1/4, -x+3/4'
'-y+1/2, z+3/4, x+1/4'
'-y+3/4, -z+3/4, x'
'y+1/4, z+1/4, -x'
'y+3/4, x+3/4, -z'
'-y+1/4, -x+1/4, z'
'-y, -x+1/2, -z+1/2'
'y, x+1/2, z+1/2'
'y+1/4, -x, z+1/4'
'-y+3/4, x, -z+3/4'
'-y+1/2, x+1/4, z+3/4'
'y+1/2, -x+3/4, -z+1/4'
'x+3/4, z+3/4, -y'
'-x+1/4, -z+1/4, y'
'-x+1/2, z+1/4, y+3/4'
'x+1/2, -z+3/4, -y+1/4'
'-x, -z+1/2, -y+1/2'
'x, z+1/2, y+1/2'
'x+1/4, -z, y+1/4'
'-x+3/4, z, -y+3/4'
'z+3/4, y+3/4, -x'
'-z+1/4, -y+1/4, x'
'z+1/4, -y, x+1/4'
'-z+3/4, y, -x+3/4'
'-z+1/2, y+1/4, x+3/4'
'z+1/2, -y+3/4, -x+1/4'
'-z, -y+1/2, -x+1/2'
'z, y+1/2, x+1/2'
'x+1/2, y, z+1/2'
'-x+1/2, -y, -z+1/2'
'-x+1/4, -y+1/4, z'
'x+3/4, y+3/4, -z'
'-x+3/4, y+1/2, -z+1/4'
'x+1/4, -y+1/2, z+3/4'
'x, -y+3/4, -z+3/4'
'-x, y+1/4, z+1/4'
'z+1/2, x, y+1/2'
'-z+1/2, -x, -y+1/2'
'z, -x+3/4, -y+3/4'
'-z, x+1/4, y+1/4'
'-z+1/4, -x+1/4, y'
'z+3/4, x+3/4, -y'
'-z+3/4, x+1/2, -y+1/4'
'z+1/4, -x+1/2, y+3/4'
'y+1/2, z, x+1/2'
'-y+1/2, -z, -x+1/2'
'-y+3/4, z+1/2, -x+1/4'
'y+1/4, -z+1/2, x+3/4'
'y, -z+3/4, -x+3/4'
'-y, z+1/4, x+1/4'
'-y+1/4, -z+1/4, x'
'y+3/4, z+3/4, -x'
'y+1/4, x+1/4, -z'
'-y+3/4, -x+3/4, z'
'-y+1/2, -x, -z+1/2'
'y+1/2, x, z+1/2'
'y+3/4, -x+1/2, z+1/4'
'-y+1/4, x+1/2, -z+3/4'
'-y, x+3/4, z+3/4'
'y, -x+1/4, -z+1/4'
'x+1/4, z+1/4, -y'
'-x+3/4, -z+3/4, y'
'-x, z+3/4, y+3/4'
'x, -z+1/4, -y+1/4'
'-x+1/2, -z, -y+1/2'
'x+1/2, z, y+1/2'
'x+3/4, -z+1/2, y+1/4'
'-x+1/4, z+1/2, -y+3/4'
'z+1/4, y+1/4, -x'
'-z+3/4, -y+3/4, x'
'z+3/4, -y+1/2, x+1/4'
'-z+1/4, y+1/2, -x+3/4'
'-z, y+3/4, x+3/4'
'z, -y+1/4, -x+1/4'
'-z+1/2, -y, -x+1/2'
'z+1/2, y, x+1/2'
'x+1/2, y+1/2, z'
'-x+1/2, -y+1/2, -z'
'-x+1/4, -y+3/4, z+1/2'
'x+3/4, y+1/4, -z+1/2'
'-x+3/4, y, -z+3/4'
'x+1/4, -y, z+1/4'
'x, -y+1/4, -z+1/4'
'-x, y+3/4, z+3/4'
'z+1/2, x+1/2, y'
'-z+1/2, -x+1/2, -y'
'z, -x+1/4, -y+1/4'
'-z, x+3/4, y+3/4'
'-z+1/4, -x+3/4, y+1/2'
'z+3/4, x+1/4, -y+1/2'
'-z+3/4, x, -y+3/4'
'z+1/4, -x, y+1/4'
'y+1/2, z+1/2, x'
'-y+1/2, -z+1/2, -x'
'-y+3/4, z, -x+3/4'
'y+1/4, -z, x+1/4'
'y, -z+1/4, -x+1/4'
'-y, z+3/4, x+3/4'
'-y+1/4, -z+3/4, x+1/2'
'y+3/4, z+1/4, -x+1/2'
'y+1/4, x+3/4, -z+1/2'
'-y+3/4, -x+1/4, z+1/2'
'-y+1/2, -x+1/2, -z'
'y+1/2, x+1/2, z'
'y+3/4, -x, z+3/4'
'-y+1/4, x, -z+1/4'
'-y, x+1/4, z+1/4'
'y, -x+3/4, -z+3/4'
'x+1/4, z+3/4, -y+1/2'
'-x+3/4, -z+1/4, y+1/2'
'-x, z+1/4, y+1/4'
'x, -z+3/4, -y+3/4'
'-x+1/2, -z+1/2, -y'
'x+1/2, z+1/2, y'
'x+3/4, -z, y+3/4'
'-x+1/4, z, -y+1/4'
'z+1/4, y+3/4, -x+1/2'
'-z+3/4, -y+1/4, x+1/2'
'z+3/4, -y, x+3/4'
'-z+1/4, y, -x+1/4'
'-z, y+1/4, x+1/4'
'z, -y+3/4, -x+3/4'
'-z+1/2, -y+1/2, -x'
'z+1/2, y+1/2, x'

loop_
_atom_site_label
_atom_site_occupancy
_atom_site_fract_x
_atom_site_fract_y
_atom_site_fract_z
_atom_site_adp_type
_atom_site_U_iso_or_equiv
Fe1 0.97 0.125000 0.125000 0.125000 Uiso 0.024780
Fe2 0.515 0.500000 0.500000 0.500000 Uiso 0.024780
Zn1 0.03 0.125000 0.125000 0.125000 Uiso 0.024780
Zn2 0.435 0.500000 0.500000 0.500000 Uiso 0.024780
Ni1 0.0000 0.125000 0.125000 0.125000 Uiso 0.024780
Ni2 0.05 0.500000 0.500000 0.500000 Uiso 0.024780
O 1.0 0.250000 0.250000 0.250000 Uiso 0.024780
